data_2228566
loop_
_publ_author_name
'Zhao, Yan'
'Pan, Tonghen'
'Chen, Zhitao'

_publ_section_title
;
 Bis(\m-2,2'-{[4-(carboxymethoxy)phenyl]azanediyl}diacetato)bis[(1,10-phenanthroline)copper(II)]
;
_journal_coeditor_code SJ5063
_journal_issue 12
_journal_name_full 'Acta Crystallographica Section E'
_journal_page_first m1670
_journal_page_last m1671
_journal_paper_doi 10.1107/S1600536810048488
_journal_volume 66
_journal_year 2010
_chemical_formula_iupac '[Cu2 (C12 H11 N O7)2 (C12 H8 N2)2]'
_chemical_formula_moiety 'C48 H38 Cu2 N6 O14'
_chemical_formula_sum 'C48 H38 Cu2 N6 O14'
_chemical_formula_weight 1049.92
_chemical_name_systematic
;
Bis(\m-2,2'-{[4-(carboxymethoxy)phenyl]azanediyl}diacetato)bis[(1,10-
phenanthroline)copper(II)]
;
_space_group_IT_number 14
_symmetry_cell_setting monoclinic
_symmetry_space_group_name_Hall '-P 2ybc'
_symmetry_space_group_name_H-M 'P 1 21/c 1'
_atom_sites_solution_hydrogens geom
_atom_sites_solution_primary direct
_atom_sites_solution_secondary difmap
_audit_creation_method SHELXL-97
_cell_angle_alpha 90.00
_cell_angle_beta 90.85(3)
_cell_angle_gamma 90.00
_cell_formula_units_Z 2
_cell_length_a 8.7410(17)
_cell_length_b 10.886(2)
_cell_length_c 22.239(4)
_cell_measurement_reflns_used 25
_cell_measurement_temperature 293(2)
_cell_measurement_theta_max 18
_cell_measurement_theta_min 12
_cell_volume 2115.9(7)
_computing_cell_refinement 'CrystalClear (Rigaku, 2002'
_computing_data_collection 'CrystalClear (Rigaku, 2002)'
_computing_data_reduction 'CrystalClear (Rigaku, 2002'
_computing_molecular_graphics 'SHELXTL (Sheldrick, 2008)'
_computing_publication_material 'SHELXL97 (Sheldrick, 2008)'
_computing_structure_refinement 'SHELXL97 (Sheldrick, 2008)'
_computing_structure_solution 'SHELXS97 (Sheldrick, 2008)'
_diffrn_ambient_temperature 293(2)
_diffrn_measured_fraction_theta_full 0.998
_diffrn_measured_fraction_theta_max 0.998
_diffrn_measurement_device_type 'Rigaku Mercury CCD area-detector'
_diffrn_measurement_method \w
_diffrn_radiation_monochromator graphite
_diffrn_radiation_source 'fine-focus sealed tube'
_diffrn_radiation_type MoK\a
_diffrn_radiation_wavelength 0.71073
_diffrn_reflns_av_R_equivalents 0.0522
_diffrn_reflns_av_sigmaI/netI 0.0429
_diffrn_reflns_limit_h_max 10
_diffrn_reflns_limit_h_min -10
_diffrn_reflns_limit_k_max 12
_diffrn_reflns_limit_k_min -12
_diffrn_reflns_limit_l_max 26
_diffrn_reflns_limit_l_min -26
_diffrn_reflns_number 14139
_diffrn_reflns_theta_full 24.72
_diffrn_reflns_theta_max 24.72
_diffrn_reflns_theta_min 3.12
_diffrn_standards_number 0
_exptl_absorpt_coefficient_mu 1.088
_exptl_absorpt_correction_T_max 1.00
_exptl_absorpt_correction_T_min 0.85
_exptl_absorpt_correction_type multi-scan
_exptl_absorpt_process_details '(RAPID-AUTO; Rigaku, 1998)'
_exptl_crystal_colour Blue
_exptl_crystal_density_diffrn 1.648
_exptl_crystal_density_method 'not measured'
_exptl_crystal_description Block
_exptl_crystal_F_000 1076
_exptl_crystal_size_max 0.26
_exptl_crystal_size_mid 0.18
_exptl_crystal_size_min 0.12
_refine_diff_density_max 0.268
_refine_diff_density_min -0.349
_refine_ls_extinction_method none
_refine_ls_goodness_of_fit_ref 1.246
_refine_ls_hydrogen_treatment constr
_refine_ls_matrix_type full
_refine_ls_number_parameters 317
_refine_ls_number_reflns 3604
_refine_ls_number_restraints 0
_refine_ls_restrained_S_all 1.246
_refine_ls_R_factor_all 0.0632
_refine_ls_R_factor_gt 0.0587
_refine_ls_shift/su_max 0.001
_refine_ls_shift/su_mean 0.001
_refine_ls_structure_factor_coef Fsqd
_refine_ls_weighting_details 'calc w=1/[\s^2^(Fo^2^)+(0.0128P)^2^+3.5126P] where P=(Fo^2^+2Fc^2^)/3'
_refine_ls_weighting_scheme calc
_refine_ls_wR_factor_gt 0.1014
_refine_ls_wR_factor_ref 0.1033
_reflns_number_gt 3408
_reflns_number_total 3604
_reflns_threshold_expression I>2\s(I)
_cod_data_source_file sj5063.cif
_cod_data_source_block I
_cod_original_cell_volume 2115.8(7)
_cod_original_sg_symbol_H-M 'P 21/c'
_cod_database_code 2228566
_cod_database_fobs_code 2228566

loop_
_symmetry_equiv_pos_as_xyz
'x, y, z'
'-x, y+1/2, -z+1/2'
'-x, -y, -z'
'x, -y-1/2, z-1/2'

loop_
_atom_site_type_symbol
_atom_site_label
_atom_site_fract_x
_atom_site_fract_y
_atom_site_fract_z
_atom_site_U_iso_or_equiv
_atom_site_adp_type
_atom_site_calc_flag
_atom_site_refinement_flags
_atom_site_occupancy
_atom_site_disorder_assembly
_atom_site_disorder_group
Cu Cu1 0.05701(5) 0.10839(4) 0.04897(2) 0.03031(15) Uani d . 1 . .
O O5 -0.0341(3) 0.0219(2) 0.11910(12) 0.0356(7) Uani d . 1 . .
O O7 0.1363(3) -0.0478(2) 0.01526(12) 0.0326(6) Uani d . 1 . .
N N1 0.2819(4) 0.0561(3) 0.11173(14) 0.0304(7) Uani d . 1 . .
N N2 0.0092(4) 0.2758(3) 0.08106(15) 0.0319(8) Uani d . 1 . .
N N3 0.1739(4) 0.2109(3) -0.01248(15) 0.0330(8) Uani d . 1 . .
O O6 0.3412(3) -0.1600(3) -0.00516(14) 0.0459(8) Uani d . 1 . .
O O2 0.1572(4) 0.7030(3) 0.24279(14) 0.0528(9) Uani d . 1 . .
H H2 0.1176 0.7503 0.2184 0.063 Uiso calc R 1 . .
O O3 0.4623(4) 0.4841(3) 0.23479(15) 0.0550(9) Uani d . 1 . .
O O1 0.3190(4) 0.6653(3) 0.16736(15) 0.0605(9) Uani d . 1 . .
O O4 -0.0057(3) -0.1359(3) 0.18195(14) 0.0500(8) Uani d . 1 . .
C C1 0.2762(5) 0.6474(4) 0.2177(2) 0.0434(11) Uani d . 1 . .
C C2 0.3508(6) 0.5602(4) 0.2620(2) 0.0546(13) Uani d . 1 . .
H H2A 0.3991 0.6073 0.2941 0.066 Uiso calc R 1 . .
H H2B 0.2728 0.5089 0.2798 0.066 Uiso calc R 1 . .
C C3 0.4095(5) 0.3800(4) 0.2047(2) 0.0401(10) Uani d . 1 . .
C C4 0.2869(5) 0.3104(4) 0.2226(2) 0.0482(12) Uani d . 1 . .
H H4 0.2304 0.3347 0.2557 0.058 Uiso calc R 1 . .
C C5 0.2476(5) 0.2047(4) 0.19176(19) 0.0432(11) Uani d . 1 . .
H H5 0.1638 0.1593 0.2043 0.052 Uiso calc R 1 . .
C C6 0.3299(4) 0.1642(4) 0.14239(17) 0.0291(9) Uani d . 1 . .
C C7 0.4531(4) 0.2351(4) 0.12463(18) 0.0335(9) Uani d . 1 . .
H H7 0.5100 0.2110 0.0917 0.040 Uiso calc R 1 . .
C C8 0.4928(5) 0.3423(4) 0.15567(19) 0.0377(10) Uani d . 1 . .
H H8 0.5759 0.3888 0.1432 0.045 Uiso calc R 1 . .
C C9 0.2205(4) -0.0419(4) 0.14958(18) 0.0349(10) Uani d . 1 . .
H H9A 0.2570 -0.0290 0.1905 0.042 Uiso calc R 1 . .
H H9B 0.2618 -0.1197 0.1360 0.042 Uiso calc R 1 . .
C C10 0.0478(5) -0.0518(4) 0.15017(18) 0.0342(10) Uani d . 1 . .
C C11 0.3746(4) 0.0071(4) 0.06312(18) 0.0325(9) Uani d . 1 . .
H H11A 0.4592 -0.0398 0.0801 0.039 Uiso calc R 1 . .
H H11B 0.4168 0.0745 0.0402 0.039 Uiso calc R 1 . .
C C12 0.2791(5) -0.0758(4) 0.02112(18) 0.0327(9) Uani d . 1 . .
C C13 0.2498(4) 0.1765(4) -0.06094(19) 0.0378(10) Uani d . 1 . .
H H13 0.2383 0.0963 -0.0746 0.045 Uiso calc R 1 . .
C C14 0.3463(5) 0.2557(4) -0.0924(2) 0.0452(11) Uani d . 1 . .
H H14 0.3974 0.2285 -0.1262 0.054 Uiso calc R 1 . .
C C15 0.3644(5) 0.3735(4) -0.0725(2) 0.0466(12) Uani d . 1 . .
H H15 0.4320 0.4259 -0.0918 0.056 Uiso calc R 1 . .
C C16 0.2812(5) 0.4161(4) -0.02308(19) 0.0381(10) Uani d . 1 . .
C C17 0.1868(4) 0.3301(4) 0.00554(18) 0.0317(9) Uani d . 1 . .
C C18 0.0961(4) 0.3654(4) 0.05541(18) 0.0336(10) Uani d . 1 . .
C C19 0.0966(5) 0.4885(4) 0.0753(2) 0.0378(10) Uani d . 1 . .
C C20 0.1934(5) 0.5738(4) 0.0444(2) 0.0487(12) Uani d . 1 . .
H H20 0.1951 0.6554 0.0568 0.058 Uiso calc R 1 . .
C C21 0.2807(5) 0.5397(4) -0.0012(2) 0.0465(12) Uani d . 1 . .
H H21 0.3430 0.5978 -0.0193 0.056 Uiso calc R 1 . .
C C22 0.0007(5) 0.5157(4) 0.1236(2) 0.0452(11) Uani d . 1 . .
H H22 -0.0044 0.5955 0.1383 0.054 Uiso calc R 1 . .
C C23 -0.0846(5) 0.4261(4) 0.1489(2) 0.0475(12) Uani d . 1 . .
H H23 -0.1471 0.4445 0.1812 0.057 Uiso calc R 1 . .
C C24 -0.0788(5) 0.3064(4) 0.12670(19) 0.0407(10) Uani d . 1 . .
H H24 -0.1386 0.2462 0.1445 0.049 Uiso calc R 1 . .

loop_
_atom_site_aniso_label
_atom_site_aniso_U_11
_atom_site_aniso_U_22
_atom_site_aniso_U_33
_atom_site_aniso_U_12
_atom_site_aniso_U_13
_atom_site_aniso_U_23
Cu1 0.0304(3) 0.0260(3) 0.0346(3) -0.0016(2) 0.0050(2) 0.0013(2)
O5 0.0316(15) 0.0351(16) 0.0403(17) 0.0001(13) 0.0064(13) 0.0070(13)
O7 0.0301(16) 0.0294(15) 0.0383(16) -0.0020(12) 0.0024(12) -0.0052(12)
N1 0.0304(18) 0.0289(18) 0.0320(18) -0.0030(15) 0.0074(14) 0.0003(15)
N2 0.0305(18) 0.0294(18) 0.0358(19) 0.0004(15) -0.0009(15) 0.0044(15)
N3 0.0286(18) 0.0318(19) 0.039(2) -0.0017(15) 0.0023(15) 0.0029(15)
O6 0.0423(18) 0.0338(17) 0.062(2) -0.0010(14) 0.0179(15) -0.0130(15)
O2 0.064(2) 0.053(2) 0.0415(19) 0.0204(17) 0.0086(16) 0.0072(16)
O3 0.048(2) 0.0419(18) 0.075(2) 0.0052(16) -0.0136(17) -0.0256(17)
O1 0.072(2) 0.060(2) 0.050(2) 0.0073(19) 0.0139(18) 0.0041(18)
O4 0.0411(18) 0.0484(19) 0.061(2) -0.0050(15) 0.0101(15) 0.0244(16)
C1 0.053(3) 0.033(2) 0.044(3) -0.003(2) -0.002(2) -0.007(2)
C2 0.064(3) 0.044(3) 0.056(3) 0.013(2) -0.016(3) -0.018(2)
C3 0.038(2) 0.034(2) 0.048(3) 0.002(2) -0.011(2) -0.008(2)
C4 0.037(2) 0.059(3) 0.049(3) -0.001(2) 0.004(2) -0.022(2)
C5 0.034(2) 0.053(3) 0.044(3) -0.013(2) 0.0040(19) -0.011(2)
C6 0.024(2) 0.031(2) 0.032(2) -0.0003(17) -0.0007(16) 0.0014(18)
C7 0.032(2) 0.032(2) 0.037(2) 0.0009(18) 0.0025(18) 0.0010(18)
C8 0.039(2) 0.029(2) 0.045(3) -0.0052(19) -0.003(2) 0.004(2)
C9 0.033(2) 0.037(2) 0.035(2) -0.0031(18) 0.0012(18) 0.0068(19)
C10 0.035(2) 0.035(2) 0.033(2) -0.005(2) 0.0054(18) 0.0002(19)
C11 0.025(2) 0.031(2) 0.042(2) 0.0012(17) 0.0034(17) 0.0002(18)
C12 0.033(2) 0.025(2) 0.040(2) -0.0044(18) 0.0132(18) 0.0025(18)
C13 0.033(2) 0.039(2) 0.042(2) -0.0031(19) 0.0045(19) 0.004(2)
C14 0.041(3) 0.050(3) 0.045(3) 0.003(2) 0.008(2) 0.011(2)
C15 0.033(2) 0.050(3) 0.056(3) -0.006(2) 0.005(2) 0.016(2)
C16 0.035(2) 0.032(2) 0.047(3) -0.0062(19) -0.009(2) 0.014(2)
C17 0.027(2) 0.030(2) 0.038(2) -0.0023(17) -0.0051(17) 0.0051(19)
C18 0.031(2) 0.032(2) 0.037(2) -0.0028(18) -0.0089(18) 0.0046(18)
C19 0.036(2) 0.031(2) 0.046(3) -0.0014(19) -0.0115(19) 0.001(2)
C20 0.057(3) 0.030(2) 0.059(3) -0.010(2) -0.017(3) 0.002(2)
C21 0.044(3) 0.038(3) 0.058(3) -0.013(2) -0.006(2) 0.009(2)
C22 0.045(3) 0.035(3) 0.056(3) 0.002(2) -0.011(2) -0.009(2)
C23 0.050(3) 0.049(3) 0.044(3) 0.010(2) -0.002(2) -0.009(2)
C24 0.038(2) 0.042(3) 0.042(3) 0.002(2) 0.003(2) 0.002(2)

loop_
_atom_type_symbol
_atom_type_description
_atom_type_scat_dispersion_real
_atom_type_scat_dispersion_imag
_atom_type_scat_source
C C 0.0033 0.0016 'International Tables Vol C Tables 4.2.6.8 and 6.1.1.4'
H H 0.0000 0.0000 'International Tables Vol C Tables 4.2.6.8 and 6.1.1.4'
N N 0.0061 0.0033 'International Tables Vol C Tables 4.2.6.8 and 6.1.1.4'
O O 0.0106 0.0060 'International Tables Vol C Tables 4.2.6.8 and 6.1.1.4'
Cu Cu 0.3201 1.2651 'International Tables Vol C Tables 4.2.6.8 and 6.1.1.4'

loop_
_geom_angle_atom_site_label_1
_geom_angle_atom_site_label_2
_geom_angle_atom_site_label_3
_geom_angle_site_symmetry_1
_geom_angle_site_symmetry_3
_geom_angle
_geom_angle_publ_flag
O7 Cu1 O5 . . 92.08(11) y
O7 Cu1 N2 . . 171.29(12) y
O5 Cu1 N2 . . 93.61(12) y
O7 Cu1 N3 . . 91.96(12) y
O5 Cu1 N3 . . 170.40(12) y
N2 Cu1 N3 . . 81.44(13) y
O7 Cu1 O7 . 3 77.11(11) y
O5 Cu1 O7 . 3 93.01(10) y
N2 Cu1 O7 . 3 109.13(11) y
N3 Cu1 O7 . 3 96.38(11) y
O7 Cu1 N1 . . 74.69(11) y
O5 Cu1 N1 . . 76.84(11) y
N2 Cu1 N1 . . 100.21(12) y
N3 Cu1 N1 . . 95.87(12) y
O7 Cu1 N1 3 . 149.54(10) y
C10 O5 Cu1 . . 119.6(2) n
C12 O7 Cu1 . . 120.4(2) n
C12 O7 Cu1 . 3 134.3(2) n
Cu1 O7 Cu1 . 3 102.89(11) n
C6 N1 C11 . . 119.6(3) n
C6 N1 C9 . . 115.8(3) n
C11 N1 C9 . . 111.7(3) n
C6 N1 Cu1 . . 108.0(2) n
C11 N1 Cu1 . . 96.4(2) n
C9 N1 Cu1 . . 101.4(2) n
C24 N2 C18 . . 118.2(4) n
C24 N2 Cu1 . . 128.9(3) n
C18 N2 Cu1 . . 112.4(3) n
C13 N3 C17 . . 117.8(3) n
C13 N3 Cu1 . . 130.4(3) n
C17 N3 Cu1 . . 111.3(3) n
C1 O2 H2 . . 109.5 n
C3 O3 C2 . . 117.1(4) n
O1 C1 O2 . . 124.9(4) n
O1 C1 C2 . . 125.0(4) n
O2 C1 C2 . . 110.1(4) n
O3 C2 C1 . . 112.3(4) n
O3 C2 H2A . . 109.1 n
C1 C2 H2A . . 109.1 n
O3 C2 H2B . . 109.1 n
C1 C2 H2B . . 109.1 n
H2A C2 H2B . . 107.9 n
C4 C3 C8 . . 119.2(4) n
C4 C3 O3 . . 124.2(4) n
C8 C3 O3 . . 116.5(4) n
C3 C4 C5 . . 120.2(4) n
C3 C4 H4 . . 119.9 n
C5 C4 H4 . . 119.9 n
C4 C5 C6 . . 121.9(4) n
C4 C5 H5 . . 119.1 n
C6 C5 H5 . . 119.1 n
C7 C6 C5 . . 117.4(4) n
C7 C6 N1 . . 123.3(3) n
C5 C6 N1 . . 119.2(3) n
C6 C7 C8 . . 120.8(4) n
C6 C7 H7 . . 119.6 n
C8 C7 H7 . . 119.6 n
C3 C8 C7 . . 120.5(4) n
C3 C8 H8 . . 119.8 n
C7 C8 H8 . . 119.8 n
N1 C9 C10 . . 115.5(3) n
N1 C9 H9A . . 108.4 n
C10 C9 H9A . . 108.4 n
N1 C9 H9B . . 108.4 n
C10 C9 H9B . . 108.4 n
H9A C9 H9B . . 107.5 n
O4 C10 O5 . . 123.8(4) n
O4 C10 C9 . . 116.0(4) n
O5 C10 C9 . . 120.2(3) n
N1 C11 C12 . . 111.2(3) n
N1 C11 H11A . . 109.4 n
C12 C11 H11A . . 109.4 n
N1 C11 H11B . . 109.4 n
C12 C11 H11B . . 109.4 n
H11A C11 H11B . . 108.0 n
O6 C12 O7 . . 124.5(4) n
O6 C12 C11 . . 119.4(4) n
O7 C12 C11 . . 116.1(3) n
N3 C13 C14 . . 122.9(4) n
N3 C13 H13 . . 118.5 n
C14 C13 H13 . . 118.5 n
C15 C14 C13 . . 119.0(4) n
C15 C14 H14 . . 120.5 n
C13 C14 H14 . . 120.5 n
C14 C15 C16 . . 120.3(4) n
C14 C15 H15 . . 119.9 n
C16 C15 H15 . . 119.9 n
C17 C16 C15 . . 116.6(4) n
C17 C16 C21 . . 117.8(4) n
C15 C16 C21 . . 125.5(4) n
N3 C17 C16 . . 123.2(4) n
N3 C17 C18 . . 116.1(3) n
C16 C17 C18 . . 120.7(4) n
N2 C18 C19 . . 123.1(4) n
N2 C18 C17 . . 116.9(4) n
C19 C18 C17 . . 120.0(4) n
C22 C19 C18 . . 116.2(4) n
C22 C19 C20 . . 126.3(4) n
C18 C19 C20 . . 117.6(4) n
C21 C20 C19 . . 122.1(4) n
C21 C20 H20 . . 118.9 n
C19 C20 H20 . . 118.9 n
C20 C21 C16 . . 121.7(4) n
C20 C21 H21 . . 119.1 n
C16 C21 H21 . . 119.1 n
C23 C22 C19 . . 120.3(4) n
C23 C22 H22 . . 119.8 n
C19 C22 H22 . . 119.8 n
C22 C23 C24 . . 120.1(4) n
C22 C23 H23 . . 119.9 n
C24 C23 H23 . . 119.9 n
N2 C24 C23 . . 122.1(4) n
N2 C24 H24 . . 119.0 n
C23 C24 H24 . . 119.0 n

loop_
_geom_bond_atom_site_label_1
_geom_bond_atom_site_label_2
_geom_bond_site_symmetry_2
_geom_bond_distance
_geom_bond_publ_flag
Cu1 O7 . 1.987(3) y
Cu1 O5 . 1.997(3) y
Cu1 N2 . 2.003(3) y
Cu1 N3 . 2.049(3) y
Cu1 O7 3 2.293(3) y
Cu1 N1 . 2.460(3) y
O5 C10 . 1.272(5) n
O7 C12 . 1.290(5) n
O7 Cu1 3 2.293(3) n
N1 C6 . 1.420(5) n
N1 C11 . 1.462(5) n
N1 C9 . 1.465(5) n
N2 C24 . 1.325(5) n
N2 C18 . 1.366(5) n
N3 C13 . 1.327(5) n
N3 C17 . 1.363(5) n
O6 C12 . 1.219(4) n
O2 C1 . 1.333(5) n
O2 H2 . 0.8200 n
O3 C3 . 1.392(5) n
O3 C2 . 1.422(5) n
O1 C1 . 1.201(5) n
O4 C10 . 1.252(5) n
C1 C2 . 1.510(6) n
C2 H2A . 0.9700 n
C2 H2B . 0.9700 n
C3 C4 . 1.376(6) n
C3 C8 . 1.382(6) n
C4 C5 . 1.381(6) n
C4 H4 . 0.9300 n
C5 C6 . 1.393(5) n
C5 H5 . 0.9300 n
C6 C7 . 1.387(5) n
C7 C8 . 1.397(6) n
C7 H7 . 0.9300 n
C8 H8 . 0.9300 n
C9 C10 . 1.514(5) n
C9 H9A . 0.9700 n
C9 H9B . 0.9700 n
C11 C12 . 1.536(5) n
C11 H11A . 0.9700 n
C11 H11B . 0.9700 n
C13 C14 . 1.401(6) n
C13 H13 . 0.9300 n
C14 C15 . 1.364(6) n
C14 H14 . 0.9300 n
C15 C16 . 1.406(6) n
C15 H15 . 0.9300 n
C16 C17 . 1.406(5) n
C16 C21 . 1.431(6) n
C17 C18 . 1.426(5) n
C18 C19 . 1.411(6) n
C19 C22 . 1.405(6) n
C19 C20 . 1.437(6) n
C20 C21 . 1.331(6) n
C20 H20 . 0.9300 n
C21 H21 . 0.9300 n
C22 C23 . 1.354(6) n
C22 H22 . 0.9300 n
C23 C24 . 1.395(6) n
C23 H23 . 0.9300 n
C24 H24 . 0.9300 n

loop_
_geom_hbond_atom_site_label_D
_geom_hbond_atom_site_label_H
_geom_hbond_atom_site_label_A
_geom_hbond_site_symmetry_A
_geom_hbond_distance_DH
_geom_hbond_distance_HA
_geom_hbond_distance_DA
_geom_hbond_angle_DHA
O2 H2 O4 1_565 0.82 1.82 2.622(4) 163.9
